data_7223970
loop_
_publ_author_name
'Gao, Wei'
'Li, Peng'
'Liu, Feng'
'Zhang, Xiu-Mei'
'Liu, Jie-Ping'

_publ_section_title
;
 Four metal--organic frameworks based on the
 5-(1H-tetrazol-5-yl)isophthalic acid ligand: luminescence and magnetic
 properties
;
_journal_issue 9
_journal_name_full CrystEngComm
_journal_page_first 1523
_journal_paper_doi 10.1039/C5CE02096D
_journal_volume 18
_journal_year 2016
_chemical_formula_sum 'C12 H16 Cd2 N5 O8.5'
_chemical_formula_weight 591.10
_space_group_crystal_system monoclinic
_space_group_IT_number 11
_space_group_name_Hall '-P 2yb'
_space_group_name_H-M_alt 'P 1 21/m 1'
_symmetry_space_group_name_Hall '-P 2yb'
_symmetry_space_group_name_H-M 'P 1 21/m 1'
_atom_sites_solution_hydrogens geom
_audit_creation_method SHELXL-2014/7
_audit_update_record
;
2016-01-09 deposited with the CCDC.
2016-01-20 downloaded from the CCDC.
;
_cell_angle_alpha 90
_cell_angle_beta 112.694(2)
_cell_angle_gamma 90
_cell_formula_units_Z 2
_cell_length_a 10.4622(9)
_cell_length_b 7.1870(6)
_cell_length_c 13.4544(12)
_cell_measurement_reflns_used 921
_cell_measurement_temperature 293(2)
_cell_measurement_theta_max 70.9460
_cell_measurement_theta_min 3.5590
_cell_volume 933.34(14)
_computing_cell_refinement 'Bruker FRAMBO'
_computing_data_collection 'Bruker FRAMBO'
_computing_data_reduction 'Bruker SAINT'
_computing_molecular_graphics 'Bruker SHELXTL'
_computing_publication_material 'Bruker SHELXTL'
_computing_structure_refinement 'SHELXL-2014/7 (Sheldrick, 2014)'
_diffrn_ambient_temperature 293(2)
_diffrn_measured_fraction_theta_full 0.997
_diffrn_measured_fraction_theta_max 0.996
_diffrn_measurement_device_type 'CCD area detector'
_diffrn_measurement_method 'phi and omega scans'
_diffrn_radiation_type CuK\a
_diffrn_radiation_wavelength 1.54178
_diffrn_reflns_av_R_equivalents 0.0539
_diffrn_reflns_av_unetI/netI 0.0802
_diffrn_reflns_laue_measured_fraction_full 0.997
_diffrn_reflns_laue_measured_fraction_max 0.996
_diffrn_reflns_limit_h_max 12
_diffrn_reflns_limit_h_min -10
_diffrn_reflns_limit_k_max 8
_diffrn_reflns_limit_k_min -7
_diffrn_reflns_limit_l_max 16
_diffrn_reflns_limit_l_min -16
_diffrn_reflns_number 3248
_diffrn_reflns_point_group_measured_fraction_full 0.997
_diffrn_reflns_point_group_measured_fraction_max 0.996
_diffrn_reflns_theta_full 67.679
_diffrn_reflns_theta_max 68.212
_diffrn_reflns_theta_min 3.561
_diffrn_source 'fine-focus sealed tube'
_exptl_absorpt_coefficient_mu 18.758
_exptl_absorpt_correction_T_max 0.1784
_exptl_absorpt_correction_T_min 0.0985
_exptl_absorpt_correction_type multi-scan
_exptl_absorpt_process_details sadabs
_exptl_crystal_colour colorless
_exptl_crystal_density_diffrn 2.103
_exptl_crystal_density_method 'not measured'
_exptl_crystal_description block
_exptl_crystal_F_000 574
_exptl_crystal_size_max 0.230
_exptl_crystal_size_mid 0.160
_exptl_crystal_size_min 0.140
_refine_diff_density_max 1.911
_refine_diff_density_min -1.269
_refine_diff_density_rms 0.203
_refine_ls_extinction_coef 0.0010(2)
_refine_ls_extinction_expression Fc^*^=kFc[1+0.001xFc^2^\l^3^/sin(2\q)]^-1/4^
_refine_ls_extinction_method 'SHELXL-2014/7 (Sheldrick 2014'
_refine_ls_goodness_of_fit_ref 1.056
_refine_ls_hydrogen_treatment constr
_refine_ls_matrix_type full
_refine_ls_number_parameters 134
_refine_ls_number_reflns 1858
_refine_ls_number_restraints 18
_refine_ls_restrained_S_all 1.084
_refine_ls_R_factor_all 0.0882
_refine_ls_R_factor_gt 0.0642
_refine_ls_shift/su_max 0.000
_refine_ls_shift/su_mean 0.000
_refine_ls_structure_factor_coef Fsqd
_refine_ls_weighting_details 'w=1/[\s^2^(Fo^2^)+(0.0892P)^2^] where P=(Fo^2^+2Fc^2^)/3'
_refine_ls_weighting_scheme calc
_refine_ls_wR_factor_gt 0.1667
_refine_ls_wR_factor_ref 0.1811
_reflns_Friedel_coverage 0.000
_reflns_number_gt 1266
_reflns_number_total 1858
_reflns_threshold_expression 'I > 2\s(I)'
_cod_data_source_file c5ce02096d2.cif
_cod_data_source_block t
_cod_depositor_comments 'Adding full bibliography for 7223969--7223972.cif.'
_cod_original_formula_sum 'C12 H16 Cd2 N5 O8.50'
_cod_database_code 7223970
_shelx_shelxl_version_number 2014/7
_shelx_space_group_comment
;
The symmetry employed for this shelxl refinement is uniquely defined
by the following loop, which should always be used as a source of
symmetry information in preference to the above space-group names.
They are only intended as comments.
;
_platon_squeeze_void_probe_radius 1.20
_shelx_estimated_absorpt_t_min 0.099
_shelx_estimated_absorpt_t_max 0.179

loop_
_space_group_symop_operation_xyz
'x, y, z'
'-x, y+1/2, -z'
'-x, -y, -z'
'x, -y-1/2, z'

loop_
_atom_site_label
_atom_site_type_symbol
_atom_site_fract_x
_atom_site_fract_y
_atom_site_fract_z
_atom_site_U_iso_or_equiv
_atom_site_adp_type
_atom_site_occupancy
_atom_site_site_symmetry_order
_atom_site_calc_flag
_atom_site_refinement_flags_posn
_atom_site_refinement_flags_adp
_atom_site_refinement_flags_occupancy
_atom_site_disorder_assembly
_atom_site_disorder_group
Cd1 Cd 0.85630(9) 0.2500 0.72512(7) 0.0445(5) Uani 1 2 d S T P . .
Cd2 Cd 1.0000 0.0000 1.0000 0.0516(5) Uani 1 2 d S U P . .
N1 N 0.1355(9) 0.0964(17) 0.2606(6) 0.046(2) Uani 1 1 d . U . . .
N2 N 0.0964(9) 0.1572(17) 0.1618(6) 0.060(4) Uani 1 1 d . . . . .
O1 O 0.6350(10) 0.2500 0.6226(9) 0.060(4) Uani 1 2 d S T P . .
O2 O 0.6056(11) 0.2500 0.7767(9) 0.077(5) Uani 1 2 d S T P . .
O3 O 0.1143(14) 0.2500 0.7627(9) 0.084(6) Uani 1 2 d S T P . .
O4 O -0.0564(12) 0.2500 0.6015(9) 0.073(5) Uani 1 2 d S T P . .
O5 O 0.9025(12) 0.2500 0.9024(8) 0.054(3) Uani 1 2 d S T P . .
O6 O 0.8025(10) -0.0342(19) 1.0423(8) 0.088(4) Uani 1 1 d . . . . .
O8 O 0.562(4) 0.342(6) 0.948(3) 0.078(14) Uani 0.25 1 d . . P A -1
C1 C 0.5640(12) 0.2500 0.6791(11) 0.035(4) Uani 1 2 d S T P . .
C2 C 0.4078(13) 0.2500 0.6145(11) 0.037(4) Uani 1 2 d S T P . .
C3 C 0.3594(13) 0.2500 0.5052(10) 0.033(4) Uani 1 2 d S T P . .
H3 H 0.4215 0.2500 0.4710 0.039 Uiso 1 2 calc R U P . .
C4 C 0.2143(14) 0.2500 0.4427(11) 0.036(4) Uani 1 2 d S T P . .
C5 C 0.1264(15) 0.2500 0.4930(11) 0.065(7) Uani 1 2 d S T P . .
H5 H 0.0313 0.2500 0.4535 0.079 Uiso 1 2 calc R U P . .
C6 C 0.1796(15) 0.2500 0.6080(11) 0.035(3) Uani 1 2 d S TU P . .
C7 C 0.3142(15) 0.2500 0.6678(10) 0.041(4) Uani 1 2 d S T P . .
H7 H 0.3464 0.2500 0.7426 0.049 Uiso 1 2 calc R U P . .
C8 C 0.0711(17) 0.2500 0.6590(12) 0.061(6) Uani 1 2 d S T P . .
C9 C 0.1639(14) 0.2500 0.3226(11) 0.044(4) Uani 1 2 d S T P . .

loop_
_atom_site_aniso_label
_atom_site_aniso_U_11
_atom_site_aniso_U_22
_atom_site_aniso_U_33
_atom_site_aniso_U_23
_atom_site_aniso_U_13
_atom_site_aniso_U_12
Cd1 0.0236(5) 0.1006(12) 0.0042(4) 0.000 -0.0001(3) 0.000
Cd2 0.0477(7) 0.0937(12) 0.0042(5) -0.0029(5) 0.0001(4) 0.0087(6)
N1 0.051(5) 0.072(7) 0.011(3) -0.010(4) 0.009(3) 0.002(5)
N2 0.051(5) 0.112(11) 0.009(4) -0.001(4) 0.003(4) 0.001(6)
O1 0.020(5) 0.117(13) 0.034(6) 0.000 0.000(4) 0.000
O2 0.032(6) 0.152(16) 0.028(6) 0.000 -0.008(5) 0.000
O3 0.072(9) 0.167(18) 0.022(6) 0.000 0.029(6) 0.000
O4 0.044(7) 0.144(16) 0.039(7) 0.000 0.025(6) 0.000
O5 0.052(7) 0.090(11) 0.022(5) 0.000 0.016(5) 0.000
O6 0.053(5) 0.146(13) 0.064(7) 0.002(7) 0.023(5) 0.007(6)
O8 0.11(3) 0.08(3) 0.07(2) -0.04(2) 0.07(2) -0.06(2)
C1 0.006(5) 0.055(11) 0.030(7) 0.000 -0.007(5) 0.000
C2 0.023(7) 0.043(10) 0.023(7) 0.000 -0.014(5) 0.000
C3 0.024(6) 0.058(11) 0.010(6) 0.000 0.000(5) 0.000
C4 0.026(6) 0.060(11) 0.016(6) 0.000 0.002(5) 0.000
C5 0.019(7) 0.16(2) 0.011(6) 0.000 0.002(5) 0.000
C6 0.044(6) 0.049(8) 0.021(6) 0.000 0.025(5) 0.000
C7 0.042(8) 0.069(13) 0.010(6) 0.000 0.008(6) 0.000
C8 0.045(9) 0.12(2) 0.020(7) 0.000 0.018(7) 0.000
C9 0.023(6) 0.085(14) 0.018(7) 0.000 0.001(5) 0.000

loop_
_atom_type_symbol
_atom_type_description
_atom_type_scat_dispersion_real
_atom_type_scat_dispersion_imag
_atom_type_scat_source
C C 0.0181 0.0091 'International Tables Vol C Tables 4.2.6.8 and 6.1.1.4'
H H 0.0000 0.0000 'International Tables Vol C Tables 4.2.6.8 and 6.1.1.4'
Cd Cd 0.1185 4.6533 'International Tables Vol C Tables 4.2.6.8 and 6.1.1.4'
N N 0.0311 0.0180 'International Tables Vol C Tables 4.2.6.8 and 6.1.1.4'
O O 0.0492 0.0322 'International Tables Vol C Tables 4.2.6.8 and 6.1.1.4'

loop_
_geom_angle_atom_site_label_1
_geom_angle_atom_site_label_2
_geom_angle_atom_site_label_3
_geom_angle
_geom_angle_site_symmetry_1
_geom_angle_site_symmetry_3
O4 Cd1 O1 99.9(4) 1_655 .
O4 Cd1 O5 145.8(4) 1_655 .
O1 Cd1 O5 114.3(4) . .
O4 Cd1 N1 92.66(19) 1_655 2_656
O1 Cd1 N1 92.6(2) . 2_656
O5 Cd1 N1 86.06(17) . 2_656
O4 Cd1 N1 92.66(18) 1_655 3_656
O1 Cd1 N1 92.6(2) . 3_656
O5 Cd1 N1 86.06(17) . 3_656
N1 Cd1 N1 171.8(3) 2_656 3_656
O4 Cd1 O3 55.2(4) 1_655 1_655
O1 Cd1 O3 155.0(4) . 1_655
O5 Cd1 O3 90.7(4) . 1_655
N1 Cd1 O3 89.0(2) 2_656 1_655
N1 Cd1 O3 89.0(2) 3_656 1_655
O4 Cd1 C8 27.0(4) 1_655 1_655
O1 Cd1 C8 126.9(4) . 1_655
O5 Cd1 C8 118.8(4) . 1_655
N1 Cd1 C8 91.0(2) 2_656 1_655
N1 Cd1 C8 91.0(2) 3_656 1_655
O3 Cd1 C8 28.1(4) 1_655 1_655
O5 Cd2 O5 180.0 . 3_757
O5 Cd2 N2 84.5(4) . 3_656
O5 Cd2 N2 95.5(4) 3_757 3_656
O5 Cd2 N2 95.5(4) . 1_656
O5 Cd2 N2 84.5(4) 3_757 1_656
N2 Cd2 N2 180.0 3_656 1_656
O5 Cd2 O6 91.0(4) . 3_757
O5 Cd2 O6 89.0(4) 3_757 3_757
N2 Cd2 O6 85.9(4) 3_656 3_757
N2 Cd2 O6 94.1(4) 1_656 3_757
O5 Cd2 O6 89.0(4) . .
O5 Cd2 O6 91.0(4) 3_757 .
N2 Cd2 O6 94.1(4) 3_656 .
N2 Cd2 O6 85.9(4) 1_656 .
O6 Cd2 O6 180.0 3_757 .
N2 N1 C9 105.3(11) . .
N2 N1 Cd1 113.6(8) . 3_656
C9 N1 Cd1 141.0(7) . 3_656
N1 N2 N2 109.5(7) . 4_565
N1 N2 Cd2 130.3(9) . 1_454
N2 N2 Cd2 119.3(3) 4_565 1_454
C1 O1 Cd1 110.3(8) . .
C8 O3 Cd1 83.3(10) . 1_455
C8 O4 Cd1 100.8(10) . 1_455
Cd2 O5 Cd2 107.6(4) 2_757 .
Cd2 O5 Cd1 119.3(3) 2_757 .
Cd2 O5 Cd1 119.3(3) . .
O2 C1 O1 127.5(12) . .
O2 C1 C2 118.4(13) . .
O1 C1 C2 114.2(12) . .
C3 C2 C7 120.4(12) . .
C3 C2 C1 119.1(14) . .
C7 C2 C1 120.5(12) . .
C2 C3 C4 120.4(13) . .
C2 C3 H3 119.8 . .
C4 C3 H3 119.8 . .
C5 C4 C3 119.1(12) . .
C5 C4 C9 121.6(12) . .
C3 C4 C9 119.3(12) . .
C4 C5 C6 119.5(13) . .
C4 C5 H5 120.2 . .
C6 C5 H5 120.2 . .
C7 C6 C5 122.4(12) . .
C7 C6 C8 121.6(12) . .
C5 C6 C8 116.0(13) . .
C6 C7 C2 118.2(12) . .
C6 C7 H7 120.9 . .
C2 C7 H7 120.9 . .
O4 C8 O3 120.8(15) . .
O4 C8 C6 121.0(13) . .
O3 C8 C6 118.2(14) . .
O4 C8 Cd1 52.2(8) . 1_455
O3 C8 Cd1 68.6(9) . 1_455
C6 C8 Cd1 173.2(11) . 1_455
N1 C9 N1 110.2(13) 4_565 .
N1 C9 C4 124.9(6) 4_565 .
N1 C9 C4 124.9(6) . .

loop_
_geom_bond_atom_site_label_1
_geom_bond_atom_site_label_2
_geom_bond_distance
_geom_bond_site_symmetry_2
Cd1 O4 2.185(11) 1_655
Cd1 O1 2.191(9) .
Cd1 O5 2.243(10) .
Cd1 N1 2.496(13) 2_656
Cd1 N1 2.496(13) 3_656
Cd1 O3 2.547(13) 1_655
Cd1 C8 2.717(16) 1_655
Cd2 O5 2.227(6) .
Cd2 O5 2.227(6) 3_757
Cd2 N2 2.311(9) 3_656
Cd2 N2 2.311(9) 1_656
Cd2 O6 2.358(10) 3_757
Cd2 O6 2.358(10) .
N1 N2 1.306(11) .
N1 C9 1.346(13) .
N1 Cd1 2.496(12) 3_656
N2 N2 1.33(3) 4_565
N2 Cd2 2.311(9) 1_454
O1 C1 1.252(18) .
O2 C1 1.212(18) .
O3 C8 1.289(18) .
O3 Cd1 2.547(13) 1_455
O4 C8 1.26(2) .
O4 Cd1 2.185(11) 1_455
O5 Cd2 2.227(6) 2_757
C1 C2 1.527(16) .
C2 C3 1.358(17) .
C2 C7 1.42(2) .
C3 C4 1.424(17) .
C3 H3 0.9300 .
C4 C5 1.34(2) .
C4 C9 1.493(18) .
C5 C6 1.428(18) .
C5 H5 0.9300 .
C6 C7 1.32(2) .
C6 C8 1.537(19) .
C7 H7 0.9300 .
C8 Cd1 2.717(16) 1_455
C9 N1 1.346(13) 4_565

loop_
_geom_torsion_atom_site_label_1
_geom_torsion_atom_site_label_2
_geom_torsion_atom_site_label_3
_geom_torsion_atom_site_label_4
_geom_torsion
_geom_torsion_site_symmetry_1
_geom_torsion_site_symmetry_4
C9 N1 N2 N2 -1.8(10) . 4_565
Cd1 N1 N2 N2 -179.3(3) 3_656 4_565
C9 N1 N2 Cd2 -170.7(8) . 1_454
Cd1 N1 N2 Cd2 11.8(11) 3_656 1_454
Cd1 O1 C1 O2 0.000(6) . .
Cd1 O1 C1 C2 180.000 . .
O2 C1 C2 C3 180.000 . .
O1 C1 C2 C3 0.000(5) . .
O2 C1 C2 C7 0.000(6) . .
O1 C1 C2 C7 180.000 . .
C7 C2 C3 C4 0.000(5) . .
C1 C2 C3 C4 180.000 . .
C2 C3 C4 C5 0.000(5) . .
C2 C3 C4 C9 180.000(4) . .
C3 C4 C5 C6 0.000(5) . .
C9 C4 C5 C6 180.000 . .
C4 C5 C6 C7 0.000(6) . .
C4 C5 C6 C8 180.000 . .
C5 C6 C7 C2 0.000(6) . .
C8 C6 C7 C2 180.000 . .
C3 C2 C7 C6 0.000(7) . .
C1 C2 C7 C6 180.000 . .
Cd1 O4 C8 O3 0.000(6) 1_455 .
Cd1 O4 C8 C6 180.000 1_455 .
Cd1 O3 C8 O4 0.000(5) 1_455 .
Cd1 O3 C8 C6 180.000 1_455 .
C7 C6 C8 O4 180.000 . .
C5 C6 C8 O4 0.000(7) . .
C7 C6 C8 O3 0.000(7) . .
C5 C6 C8 O3 180.000 . .
N2 N1 C9 N1 3.0(16) . 4_565
Cd1 N1 C9 N1 179.4(3) 3_656 4_565
N2 N1 C9 C4 -179.3(12) . .
Cd1 N1 C9 C4 -3(2) 3_656 .
C5 C4 C9 N1 88.7(13) . 4_565
C3 C4 C9 N1 -91.3(13) . 4_565
C5 C4 C9 N1 -88.7(13) . .
C3 C4 C9 N1 91.3(13) . .

loop_
_platon_squeeze_void_nr
_platon_squeeze_void_average_x
_platon_squeeze_void_average_y
_platon_squeeze_void_average_z
_platon_squeeze_void_volume
_platon_squeeze_void_count_electrons
_platon_squeeze_void_content
1 0.626 0.249 0.265 113 44 ' '
2 0.374 0.749 0.735 113 44 ' '
